data_7124705
loop_
_publ_author_name
'Kim, Jin'
'Kim, Yujeong'
'Sinha, Indranil'
'Park, Koeun'
'Kim, Sun Hee'
'Lee, Yunho'

_publ_section_title
;
 The unusual hydridicity of a cobalt bound Si-H moiety.
;
_journal_issue 60
_journal_name_full 'Chemical communications (Cambridge, England)'
_journal_page_first 9367
_journal_page_last 9370
_journal_paper_doi 10.1039/c6cc03983a
_journal_volume 52
_journal_year 2016
_chemical_formula_moiety 'C30 H42 Br2 Co P2 Si'
_chemical_formula_sum 'C30 H42 Br2 Co P2 Si'
_chemical_formula_weight 710.41
_chemical_name_common (PhSiHP2)CoBr2
_chemical_name_systematic (PhSiHP2)CoBr2
_chemical_properties_physical Air-sensitive,Moisture-sensitive,Heat-sensitive,Oxygen-sensitive
_space_group_crystal_system monoclinic
_space_group_IT_number 14
_space_group_name_Hall '-P 2ybc'
_space_group_name_H-M_alt 'P 1 21/c 1'
_atom_sites_solution_hydrogens geom
_audit_creation_method SHELXL-2013
_audit_update_record
;
2016-04-15 deposited with the CCDC.
2016-07-07 downloaded from the CCDC.
;
_cell_angle_alpha 90
_cell_angle_beta 92.891(5)
_cell_angle_gamma 90
_cell_formula_units_Z 4
_cell_length_a 17.387(3)
_cell_length_b 11.5644(17)
_cell_length_c 15.641(2)
_cell_measurement_reflns_used 44908
_cell_measurement_temperature 120(2)
_cell_measurement_theta_max 26.465
_cell_measurement_theta_min 2.805
_cell_volume 3140.9(8)
_computing_cell_refinement 'Bruker SMART'
_computing_data_collection 'Bruker SMART'
_computing_data_reduction 'Bruker SAINT'
_computing_molecular_graphics 'Bruker SHELXTL'
_computing_publication_material 'Bruker SHELXTL'
_computing_structure_refinement 'SHELXL-2013 (Sheldrick, 2013)'
_computing_structure_solution 'SHELXL-2013 (Sheldrick, 2013)'
_diffrn_ambient_temperature 120(2)
_diffrn_measured_fraction_theta_full 0.960
_diffrn_measured_fraction_theta_max 0.947
_diffrn_measurement_device_type 'Photon 100 CMOS detector'
_diffrn_measurement_method 'phi and omega scans'
_diffrn_radiation_type MoK\a
_diffrn_radiation_wavelength 0.71073
_diffrn_reflns_av_R_equivalents 0.1117
_diffrn_reflns_av_unetI/netI 0.0961
_diffrn_reflns_Laue_measured_fraction_full 0.960
_diffrn_reflns_Laue_measured_fraction_max 0.947
_diffrn_reflns_limit_h_max 21
_diffrn_reflns_limit_h_min -21
_diffrn_reflns_limit_k_max 14
_diffrn_reflns_limit_k_min -14
_diffrn_reflns_limit_l_max 17
_diffrn_reflns_limit_l_min -19
_diffrn_reflns_number 44908
_diffrn_reflns_point_group_measured_fraction_full 0.960
_diffrn_reflns_point_group_measured_fraction_max 0.947
_diffrn_reflns_theta_full 25.000
_diffrn_reflns_theta_max 26.465
_diffrn_reflns_theta_min 2.805
_exptl_absorpt_coefficient_mu 3.249
_exptl_absorpt_correction_type multi-scan
_exptl_absorpt_process_details SADABS
_exptl_crystal_colour green
_exptl_crystal_density_diffrn 1.502
_exptl_crystal_density_meas ?
_exptl_crystal_density_method 'not measured'
_exptl_crystal_description platy
_exptl_crystal_F_000 1448
_exptl_crystal_recrystallization_method 'Re-crystallisation from solvent'
_exptl_crystal_size_max 0.400
_exptl_crystal_size_mid 0.240
_exptl_crystal_size_min 0.040
_exptl_transmission_factor_max 0.745
_exptl_transmission_factor_min 0.487
_refine_diff_density_max 1.755
_refine_diff_density_min -1.313
_refine_diff_density_rms 0.196
_refine_ls_extinction_method none
_refine_ls_goodness_of_fit_ref 1.114
_refine_ls_hydrogen_treatment constr
_refine_ls_matrix_type full
_refine_ls_number_parameters 301
_refine_ls_number_reflns 6149
_refine_ls_number_restraints 228
_refine_ls_restrained_S_all 1.101
_refine_ls_R_factor_all 0.1694
_refine_ls_R_factor_gt 0.1175
_refine_ls_shift/su_max 0.000
_refine_ls_shift/su_mean 0.000
_refine_ls_structure_factor_coef Fsqd
_refine_ls_weighting_details 'w=1/[\s^2^(Fo^2^)+91.3849P] where P=(Fo^2^+2Fc^2^)/3'
_refine_ls_weighting_scheme calc
_refine_ls_wR_factor_gt 0.2000
_refine_ls_wR_factor_ref 0.2229
_reflns_Friedel_coverage 0.000
_reflns_number_gt 4325
_reflns_number_total 6149
_reflns_threshold_expression 'I > 2\s(I)'
_cod_data_source_file c6cc03983a2.cif
_cod_data_source_block N0268A-8
_cod_depositor_comments
;
The following automatic conversions were performed:

data item '_exptl_crystal_density_meas' value 'not measured' was
changed to '?' -- the value is perceived as not measured.

Automatic conversion script
Id: cif_fix_values 6909 2019-04-08 15:41:33Z antanas 
;
_cod_original_cell_volume 3140.8(8)
_cod_original_sg_symbol_H-M 'P 21/c'
_cod_database_code 7124705
_shelx_space_group_comment
;
The symmetry employed for this shelxl refinement is uniquely defined
by the following loop, which should always be used as a source of
symmetry information in preference to the above space-group names.
They are only intended as comments.
;
_shelx_estimated_absorpt_t_min 0.356
_shelx_estimated_absorpt_t_max 0.881
_shelxl_version_number 2013-4
_solvent_exptl_crystal_recrystallization_method THF/Pentane

loop_
_space_group_symop_operation_xyz
'x, y, z'
'-x, y+1/2, -z+1/2'
'-x, -y, -z'
'x, -y-1/2, z-1/2'

loop_
_atom_site_label
_atom_site_type_symbol
_atom_site_fract_x
_atom_site_fract_y
_atom_site_fract_z
_atom_site_U_iso_or_equiv
_atom_site_adp_type
_atom_site_occupancy
_atom_site_site_symmetry_order
_atom_site_calc_flag
_atom_site_refinement_flags_posn
_atom_site_refinement_flags_adp
Co1 Co 0.18951(9) 0.48295(12) 0.34783(9) 0.0206(4) Uani 1 1 d . U
P1 P 0.18314(17) 0.6548(2) 0.42359(17) 0.0201(6) Uani 1 1 d . U
P2 P 0.21521(17) 0.2944(2) 0.39602(17) 0.0187(6) Uani 1 1 d . U
Si1 Si 0.31962(17) 0.4995(2) 0.39882(18) 0.0187(6) Uani 1 1 d . U
Br1 Br 0.05299(8) 0.46166(11) 0.33297(9) 0.0386(4) Uani 1 1 d . U
Br2 Br 0.22743(8) 0.51197(10) 0.20494(7) 0.0319(3) Uani 1 1 d . U
C1 C 0.4006(6) 0.4630(8) 0.3279(6) 0.022(2) Uani 1 1 d D U
C2 C 0.4203(6) 0.5368(9) 0.2615(6) 0.028(2) Uani 1 1 d D U
H2A H 0.3899 0.6036 0.2491 0.033 Uiso 1 1 calc R U
C3 C 0.4838(6) 0.5137(9) 0.2134(7) 0.032(3) Uani 1 1 d D U
H3A H 0.4966 0.5656 0.1692 0.039 Uiso 1 1 calc R U
C4 C 0.5288(7) 0.4160(9) 0.2291(7) 0.034(3) Uani 1 1 d D U
H4A H 0.5702 0.3987 0.1939 0.041 Uiso 1 1 calc R U
C5 C 0.5124(7) 0.3436(10) 0.2971(7) 0.035(3) Uani 1 1 d D U
H5A H 0.5447 0.2795 0.3115 0.041 Uiso 1 1 calc R U
C6 C 0.4477(5) 0.3670(8) 0.3437(7) 0.0212(15) Uani 1 1 d D U
H6A H 0.4353 0.3153 0.3881 0.025 Uiso 1 1 calc R U
C7 C 0.3390(5) 0.6482(9) 0.4415(6) 0.020(2) Uani 1 1 d D U
C8 C 0.2753(6) 0.7139(7) 0.4615(7) 0.023(2) Uani 1 1 d D U
C9 C 0.2851(6) 0.8215(9) 0.5016(7) 0.026(2) Uani 1 1 d D U
H9A H 0.2416 0.8657 0.5161 0.032 Uiso 1 1 calc R U
C10 C 0.3592(5) 0.8631(9) 0.5199(7) 0.031(3) Uani 1 1 d D U
H10A H 0.3661 0.9349 0.5488 0.037 Uiso 1 1 calc R U
C11 C 0.4236(6) 0.8010(9) 0.4966(7) 0.028(2) Uani 1 1 d D U
H11A H 0.4739 0.8314 0.5070 0.033 Uiso 1 1 calc R U
C12 C 0.4126(6) 0.6936(9) 0.4579(7) 0.025(2) Uani 1 1 d D U
H12A H 0.4562 0.6503 0.4422 0.029 Uiso 1 1 calc R U
C13 C 0.3309(6) 0.3962(9) 0.4908(7) 0.0191(15) Uani 1 1 d . U
C14 C 0.2864(6) 0.2944(9) 0.4844(7) 0.0212(15) Uani 1 1 d . U
C15 C 0.2981(6) 0.2054(9) 0.5442(6) 0.022(2) Uani 1 1 d D U
H15A H 0.2686 0.1363 0.5392 0.026 Uiso 1 1 calc R U
C16 C 0.3536(6) 0.2186(10) 0.6114(7) 0.026(2) Uani 1 1 d D U
H16A H 0.3621 0.1582 0.6519 0.031 Uiso 1 1 calc R U
C17 C 0.3961(7) 0.3195(10) 0.6190(7) 0.026(2) Uani 1 1 d D U
H17A H 0.4332 0.3286 0.6652 0.031 Uiso 1 1 calc R U
C18 C 0.3847(6) 0.4085(9) 0.5588(6) 0.0191(15) Uani 1 1 d D U
H18A H 0.4140 0.4777 0.5645 0.023 Uiso 1 1 calc R U
C19 C 0.1990(8) 0.8145(10) 0.2913(7) 0.040(3) Uani 1 1 d D U
H19A H 0.1763 0.8793 0.2585 0.061 Uiso 1 1 calc R U
H19B H 0.2076 0.7495 0.2527 0.061 Uiso 1 1 calc R U
H19C H 0.2482 0.8386 0.3190 0.061 Uiso 1 1 calc R U
C20 C 0.1442(6) 0.7771(10) 0.3596(7) 0.039(2) Uani 1 1 d D U
H20A H 0.1409 0.8438 0.4000 0.046 Uiso 1 1 calc R U
C21 C 0.0636(7) 0.7599(10) 0.3198(8) 0.039(2) Uani 1 1 d D U
H21A H 0.0479 0.8291 0.2872 0.058 Uiso 1 1 calc R U
H21B H 0.0276 0.7465 0.3651 0.058 Uiso 1 1 calc R U
H21C H 0.0632 0.6929 0.2814 0.058 Uiso 1 1 calc R U
C22 C 0.1009(7) 0.7515(10) 0.5614(7) 0.032(2) Uani 1 1 d D U
H22A H 0.0682 0.7334 0.6089 0.048 Uiso 1 1 calc R U
H22B H 0.0727 0.8021 0.5204 0.048 Uiso 1 1 calc R U
H22C H 0.1477 0.7908 0.5835 0.048 Uiso 1 1 calc R U
C23 C 0.1227(6) 0.6397(9) 0.5166(6) 0.025(2) Uani 1 1 d D U
H23A H 0.0736 0.6019 0.4956 0.030 Uiso 1 1 calc R U
C24 C 0.1630(7) 0.5563(10) 0.5794(7) 0.032(2) Uani 1 1 d D U
H24A H 0.1317 0.5461 0.6293 0.048 Uiso 1 1 calc R U
H24B H 0.2135 0.5876 0.5980 0.048 Uiso 1 1 calc R U
H24C H 0.1697 0.4814 0.5515 0.048 Uiso 1 1 calc R U
C25 C 0.1939(7) 0.1851(10) 0.2380(7) 0.031(3) Uani 1 1 d D U
H25A H 0.2169 0.1427 0.1915 0.047 Uiso 1 1 calc R U
H25B H 0.1711 0.2572 0.2157 0.047 Uiso 1 1 calc R U
H25C H 0.1538 0.1376 0.2624 0.047 Uiso 1 1 calc R U
C26 C 0.2561(7) 0.2131(9) 0.3077(6) 0.029(2) Uani 1 1 d D U
H26A H 0.2918 0.2683 0.2805 0.035 Uiso 1 1 calc R U
C27 C 0.3057(7) 0.1078(9) 0.3325(8) 0.032(3) Uani 1 1 d D U
H27A H 0.3248 0.0722 0.2808 0.047 Uiso 1 1 calc R U
H27B H 0.2747 0.0515 0.3625 0.047 Uiso 1 1 calc R U
H27C H 0.3495 0.1323 0.3702 0.047 Uiso 1 1 calc R U
C28 C 0.0998(7) 0.2672(12) 0.5115(7) 0.040(3) Uani 1 1 d D U
H28A H 0.0541 0.2245 0.5280 0.059 Uiso 1 1 calc R U
H28B H 0.0862 0.3485 0.5016 0.059 Uiso 1 1 calc R U
H28C H 0.1400 0.2620 0.5576 0.059 Uiso 1 1 calc R U
C29 C 0.1294(7) 0.2153(9) 0.4297(7) 0.030(2) Uani 1 1 d D U
H29A H 0.0883 0.2316 0.3843 0.036 Uiso 1 1 calc R U
C30 C 0.1323(8) 0.0844(9) 0.4370(9) 0.041(3) Uani 1 1 d D U
H30A H 0.0825 0.0556 0.4546 0.061 Uiso 1 1 calc R U
H30B H 0.1728 0.0621 0.4797 0.061 Uiso 1 1 calc R U
H30C H 0.1435 0.0510 0.3814 0.061 Uiso 1 1 calc R U

loop_
_atom_site_aniso_label
_atom_site_aniso_U_11
_atom_site_aniso_U_22
_atom_site_aniso_U_33
_atom_site_aniso_U_23
_atom_site_aniso_U_13
_atom_site_aniso_U_12
Co1 0.0312(8) 0.0128(7) 0.0174(7) -0.0001(6) -0.0014(6) 0.0000(6)
P1 0.0291(16) 0.0174(13) 0.0138(12) -0.0001(11) 0.0008(12) 0.0045(12)
P2 0.0288(16) 0.0126(12) 0.0150(13) 0.0005(11) 0.0044(11) -0.0008(11)
Si1 0.0248(16) 0.0103(13) 0.0210(14) -0.0006(12) 0.0014(12) 0.0000(12)
Br1 0.0368(7) 0.0345(7) 0.0438(8) -0.0025(6) -0.0053(6) -0.0003(6)
Br2 0.0490(8) 0.0292(6) 0.0177(5) 0.0005(5) 0.0052(5) 0.0065(6)
C1 0.027(5) 0.021(5) 0.018(5) -0.004(4) 0.005(4) -0.002(4)
C2 0.042(6) 0.015(5) 0.026(6) -0.005(4) 0.004(5) -0.011(5)
C3 0.047(7) 0.030(6) 0.020(5) 0.000(5) 0.005(5) -0.012(5)
C4 0.033(7) 0.036(6) 0.036(6) -0.012(5) 0.018(5) -0.016(5)
C5 0.040(7) 0.030(6) 0.035(6) -0.005(5) 0.009(5) 0.003(5)
C6 0.026(4) 0.016(3) 0.022(3) 0.001(3) 0.005(3) 0.002(3)
C7 0.027(5) 0.020(4) 0.014(5) 0.004(4) 0.004(4) -0.005(4)
C8 0.038(5) 0.009(4) 0.022(5) 0.004(4) 0.002(4) -0.004(4)
C9 0.028(5) 0.029(6) 0.023(6) -0.011(5) 0.005(5) 0.006(4)
C10 0.049(6) 0.011(5) 0.032(6) -0.008(5) -0.004(6) -0.001(4)
C11 0.028(5) 0.018(5) 0.037(7) -0.001(5) 0.001(5) -0.006(4)
C12 0.033(5) 0.017(5) 0.024(6) 0.001(4) 0.003(5) 0.000(4)
C13 0.017(4) 0.021(3) 0.021(3) 0.000(3) 0.009(3) 0.001(3)
C14 0.026(4) 0.016(3) 0.022(3) 0.001(3) 0.005(3) 0.002(3)
C15 0.031(6) 0.015(5) 0.019(5) 0.003(4) 0.005(4) -0.001(4)
C16 0.026(6) 0.030(6) 0.022(5) 0.006(5) 0.008(4) 0.001(5)
C17 0.026(6) 0.038(6) 0.014(5) 0.003(4) 0.003(4) 0.002(5)
C18 0.017(4) 0.021(3) 0.021(3) 0.000(3) 0.009(3) 0.001(3)
C19 0.088(9) 0.015(6) 0.018(6) 0.008(5) -0.002(6) 0.004(6)
C20 0.065(6) 0.020(4) 0.030(5) 0.002(3) -0.008(4) 0.013(4)
C21 0.065(6) 0.020(4) 0.030(5) 0.002(3) -0.008(4) 0.013(4)
C22 0.040(5) 0.038(5) 0.019(4) -0.003(3) 0.008(4) 0.004(4)
C23 0.027(6) 0.032(6) 0.016(5) -0.004(4) 0.004(4) 0.003(5)
C24 0.040(5) 0.038(5) 0.019(4) -0.003(3) 0.008(4) 0.004(4)
C25 0.055(8) 0.020(6) 0.020(5) -0.007(5) 0.011(5) -0.001(5)
C26 0.051(7) 0.018(5) 0.018(5) 0.002(4) 0.008(4) 0.002(5)
C27 0.041(7) 0.024(6) 0.031(6) -0.007(5) 0.016(5) 0.005(5)
C28 0.032(7) 0.052(8) 0.036(7) 0.004(6) 0.014(5) -0.001(6)
C29 0.030(6) 0.028(5) 0.032(6) -0.001(5) 0.003(5) -0.004(5)
C30 0.040(8) 0.031(6) 0.052(8) 0.008(6) 0.012(7) -0.015(6)

loop_
_atom_type_symbol
_atom_type_description
_atom_type_scat_dispersion_real
_atom_type_scat_dispersion_imag
_atom_type_scat_source
C C 0.0033 0.0016 'International Tables Vol C Tables 4.2.6.8 and 6.1.1.4'
H H 0.0000 0.0000 'International Tables Vol C Tables 4.2.6.8 and 6.1.1.4'
Si Si 0.0817 0.0704 'International Tables Vol C Tables 4.2.6.8 and 6.1.1.4'
P P 0.1023 0.0942 'International Tables Vol C Tables 4.2.6.8 and 6.1.1.4'
Co Co 0.3494 0.9721 'International Tables Vol C Tables 4.2.6.8 and 6.1.1.4'
Br Br -0.2901 2.4595 'International Tables Vol C Tables 4.2.6.8 and 6.1.1.4'

loop_
_geom_angle_atom_site_label_1
_geom_angle_atom_site_label_2
_geom_angle_atom_site_label_3
_geom_angle
P1 Co1 P2 130.27(11)
P1 Co1 Si1 80.10(11)
P2 Co1 Si1 78.66(11)
P1 Co1 Br2 112.37(9)
P2 Co1 Br2 112.03(9)
Si1 Co1 Br2 89.98(9)
P1 Co1 Br1 93.74(10)
P2 Co1 Br1 96.20(9)
Si1 Co1 Br1 165.90(10)
Br2 Co1 Br1 104.12(7)
C8 P1 C20 100.5(5)
C8 P1 C23 107.9(5)
C20 P1 C23 107.0(5)
C8 P1 Co1 115.2(3)
C20 P1 Co1 114.0(4)
C23 P1 Co1 111.4(4)
C14 P2 C26 107.3(5)
C14 P2 C29 108.2(5)
C26 P2 C29 107.9(5)
C14 P2 Co1 111.0(3)
C26 P2 Co1 108.0(3)
C29 P2 Co1 114.1(4)
C7 Si1 C13 107.6(5)
C7 Si1 C1 106.8(4)
C13 Si1 C1 104.9(4)
C7 Si1 Co1 110.3(3)
C13 Si1 Co1 105.5(3)
C1 Si1 Co1 120.9(3)
C6 C1 C2 116.9(9)
C6 C1 Si1 121.6(7)
C2 C1 Si1 121.2(7)
C3 C2 C1 120.9(10)
C4 C3 C2 121.0(10)
C3 C4 C5 119.3(10)
C4 C5 C6 118.8(10)
C1 C6 C5 122.9(10)
C8 C7 C12 119.1(9)
C8 C7 Si1 116.8(7)
C12 C7 Si1 124.0(8)
C7 C8 C9 120.4(10)
C7 C8 P1 114.9(7)
C9 C8 P1 124.5(8)
C10 C9 C8 119.4(10)
C9 C10 C11 121.0(10)
C12 C11 C10 118.7(10)
C11 C12 C7 121.4(10)
C18 C13 C14 119.1(10)
C18 C13 Si1 124.3(8)
C14 C13 Si1 116.3(8)
C15 C14 C13 120.4(10)
C15 C14 P2 125.7(8)
C13 C14 P2 113.9(8)
C16 C15 C14 119.6(10)
C17 C16 C15 120.1(10)
C16 C17 C18 120.3(10)
C13 C18 C17 120.4(10)
C21 C20 C19 110.2(10)
C21 C20 P1 115.4(8)
C19 C20 P1 111.8(8)
C24 C23 C22 111.0(9)
C24 C23 P1 107.9(7)
C22 C23 P1 116.5(8)
C25 C26 C27 112.5(9)
C25 C26 P2 110.8(8)
C27 C26 P2 116.7(7)
C30 C29 C28 109.9(10)
C30 C29 P2 119.4(8)
C28 C29 P2 110.8(8)

loop_
_geom_bond_atom_site_label_1
_geom_bond_atom_site_label_2
_geom_bond_distance
Co1 P1 2.319(3)
Co1 P2 2.342(3)
Co1 Si1 2.368(3)
Co1 Br2 2.3856(18)
Co1 Br1 2.386(2)
P1 C8 1.815(11)
P1 C20 1.842(11)
P1 C23 1.846(11)
P2 C14 1.808(11)
P2 C26 1.844(11)
P2 C29 1.850(12)
Si1 C7 1.869(10)
Si1 C13 1.873(11)
Si1 C1 1.883(10)
C1 C6 1.394(10)
C1 C2 1.401(11)
C2 C3 1.394(10)
C3 C4 1.389(10)
C4 C5 1.393(10)
C5 C6 1.398(10)
C7 C8 1.392(11)
C7 C12 1.395(12)
C8 C9 1.400(9)
C9 C10 1.391(10)
C10 C11 1.394(10)
C11 C12 1.391(12)
C13 C18 1.387(14)
C13 C14 1.409(15)
C14 C15 1.399(14)
C15 C16 1.398(12)
C16 C17 1.383(16)
C17 C18 1.402(12)
C19 C20 1.530(12)
C20 C21 1.517(12)
C22 C23 1.527(11)
C23 C24 1.522(11)
C25 C26 1.530(11)
C26 C27 1.531(11)
C28 C29 1.527(12)
C29 C30 1.518(12)

loop_
_geom_torsion_atom_site_label_1
_geom_torsion_atom_site_label_2
_geom_torsion_atom_site_label_3
_geom_torsion_atom_site_label_4
_geom_torsion
C7 Si1 C1 C6 121.3(9)
C13 Si1 C1 C6 7.2(10)
Co1 Si1 C1 C6 -111.6(8)
C7 Si1 C1 C2 -53.0(10)
C13 Si1 C1 C2 -167.1(9)
Co1 Si1 C1 C2 74.1(9)
C6 C1 C2 C3 0.6(16)
Si1 C1 C2 C3 175.1(8)
C1 C2 C3 C4 0.9(17)
C2 C3 C4 C5 -3.6(18)
C3 C4 C5 C6 4.6(18)
C2 C1 C6 C5 0.5(16)
Si1 C1 C6 C5 -174.0(9)
C4 C5 C6 C1 -3.2(18)
C13 Si1 C7 C8 -96.2(8)
C1 Si1 C7 C8 151.5(8)
Co1 Si1 C7 C8 18.4(9)
C13 Si1 C7 C12 80.6(10)
C1 Si1 C7 C12 -31.6(10)
Co1 Si1 C7 C12 -164.8(8)
C12 C7 C8 C9 -3.3(15)
Si1 C7 C8 C9 173.7(8)
C12 C7 C8 P1 171.7(8)
Si1 C7 C8 P1 -11.4(11)
C20 P1 C8 C7 -123.7(8)
C23 P1 C8 C7 124.4(8)
Co1 P1 C8 C7 -0.8(9)
C20 P1 C8 C9 51.0(10)
C23 P1 C8 C9 -60.9(10)
Co1 P1 C8 C9 174.0(8)
C7 C8 C9 C10 1.1(16)
P1 C8 C9 C10 -173.4(9)
C8 C9 C10 C11 2.0(17)
C9 C10 C11 C12 -2.9(17)
C10 C11 C12 C7 0.6(17)
C8 C7 C12 C11 2.5(16)
Si1 C7 C12 C11 -174.3(8)
C7 Si1 C13 C18 -35.5(10)
C1 Si1 C13 C18 78.0(10)
Co1 Si1 C13 C18 -153.3(8)
C7 Si1 C13 C14 151.1(8)
C1 Si1 C13 C14 -95.3(8)
Co1 Si1 C13 C14 33.3(8)
C18 C13 C14 C15 -2.1(15)
Si1 C13 C14 C15 171.6(8)
C18 C13 C14 P2 176.8(8)
Si1 C13 C14 P2 -9.5(11)
C26 P2 C14 C15 -82.8(10)
C29 P2 C14 C15 33.5(11)
Co1 P2 C14 C15 159.4(8)
C26 P2 C14 C13 98.4(8)
C29 P2 C14 C13 -145.3(8)
Co1 P2 C14 C13 -19.4(9)
C13 C14 C15 C16 1.0(16)
P2 C14 C15 C16 -177.7(8)
C14 C15 C16 C17 0.5(16)
C15 C16 C17 C18 -0.9(17)
C14 C13 C18 C17 1.7(15)
Si1 C13 C18 C17 -171.4(8)
C16 C17 C18 C13 -0.2(16)
C8 P1 C20 C21 -177.6(9)
C23 P1 C20 C21 -65.0(10)
Co1 P1 C20 C21 58.6(9)
C8 P1 C20 C19 55.5(9)
C23 P1 C20 C19 168.0(8)
Co1 P1 C20 C19 -68.4(9)
C8 P1 C23 C24 -61.2(8)
C20 P1 C23 C24 -168.6(8)
Co1 P1 C23 C24 66.2(8)
C8 P1 C23 C22 64.3(9)
C20 P1 C23 C22 -43.2(10)
Co1 P1 C23 C22 -168.4(7)
C14 P2 C26 C25 167.2(7)
C29 P2 C26 C25 50.7(9)
Co1 P2 C26 C25 -73.1(8)
C14 P2 C26 C27 36.8(10)
C29 P2 C26 C27 -79.7(10)
Co1 P2 C26 C27 156.5(8)
C14 P2 C29 C30 -73.8(10)
C26 P2 C29 C30 42.0(11)
Co1 P2 C29 C30 162.0(9)
C14 P2 C29 C28 55.3(9)
C26 P2 C29 C28 171.2(8)
Co1 P2 C29 C28 -68.8(9)
